data_9004215
loop_
_publ_author_name
'Hassan, I.'
'Grundy, H. D.'

_publ_section_title
;
 Structure of davyne and implications for stacking faults
 Sample BM1907,210
;
_journal_name_full 'The Canadian Mineralogist'
_journal_page_first 341
_journal_page_last 349
_journal_volume 28
_journal_year 1990
_chemical_formula_sum 'Al3.09 Ca Cl K0.84 Na1.65 O12 Si2.91'
_chemical_name_mineral Davyne
_space_group_IT_number 173
_symmetry_space_group_name_Hall 'P 6c'
_symmetry_space_group_name_H-M 'P 63'
_cell_angle_alpha 90
_cell_angle_beta 90
_cell_angle_gamma 120
_cell_length_a 12.854
_cell_length_b 12.854
_cell_length_c 5.357
_cell_formula_units_Z 2
_cell_volume 766.529
_database_code_amcsd 0005240
_exptl_crystal_density_diffrn 2.181
_cod_original_formula_sum 'O12 (Al3.09 Si2.91) Cl Ca Na1.65 K.84'
_cod_database_code 9004215

loop_
_space_group_symop_operation_xyz
x,y,z
x-y,x,1/2+z
-y,x-y,z
-x,-y,1/2+z
-x+y,-x,z
y,-x+y,1/2+z

loop_
_atom_site_label
_atom_site_fract_x
_atom_site_fract_y
_atom_site_fract_z
_atom_site_occupancy
_atom_site_U_iso_or_equiv
O1 0.21200 0.42400 0.72400 1.00000 0.01900
O2 0.11200 0.55400 0.74600 1.00000 0.02500
O3 0.00900 0.34000 0.01000 1.00000 0.00700
O4 0.32800 0.34600 0.02500 1.00000 0.03900
AlT1 0.33800 0.41300 0.75100 0.63000 0.01000
SiT1 0.33800 0.41300 0.75100 0.37000 0.01000
SiT2 0.07700 0.41400 0.75000 0.60000 0.01100
AlT2 0.07700 0.41400 0.75000 0.40000 0.01100
Cl 0.66667 0.33333 0.71100 1.00000 0.09100
Ca 0.66667 0.33333 0.21800 1.00000 0.00900
Na 0.15300 0.30800 0.25800 0.55000 0.03800
K 0.11800 0.22800 0.26400 0.28000 0.04900

loop_
_cod_related_entry_id
_cod_related_entry_database
_cod_related_entry_code
1 AMCSD 0005240
